data_2214793
loop_
_publ_author_name
'Booth, Kathrine V.'
'Jenkinson, Sarah F.'
'Watkin, David J.'
'Fleet, George W. J.'

_publ_section_title
;
 2,4-Di-<i>C</i>-methyl-\a-<small>L</small>-arabinose monohydrate
;
_journal_coeditor_code LH2460
_journal_issue 8
_journal_name_full 'Acta Crystallographica Section E'
_journal_page_first o3592
_journal_page_last o3593
_journal_paper_doi 10.1107/S1600536807035143
_journal_volume 63
_journal_year 2007
_chemical_formula_iupac 'C7 H14 O5 , H2 O'
_chemical_formula_moiety 'C7 H14 O5 , H2 O'
_chemical_formula_sum 'C7 H16 O6'
_chemical_formula_weight 196.20
_chemical_name_systematic
;
2,4-Di-<i>C</i>-methyl-\a-L-arabinose monohydrate
;
_space_group_IT_number 19
_symmetry_cell_setting orthorhombic
_symmetry_space_group_name_Hall 'P 2ac 2ab'
_symmetry_space_group_name_H-M 'P 21 21 21'
_atom_sites_solution_hydrogens geom
_atom_sites_solution_primary direct
_audit_creation_method CRYSTALS_ver_12.84
_cell_angle_alpha 90
_cell_angle_beta 90
_cell_angle_gamma 90
_cell_formula_units_Z 4
_cell_length_a 6.5700(2)
_cell_length_b 9.1317(3)
_cell_length_c 15.3916(4)
_cell_measurement_reflns_used 14290
_cell_measurement_temperature 150
_cell_measurement_theta_max 28
_cell_measurement_theta_min 5
_cell_volume 923.42(5)
_computing_cell_refinement 'DENZO/SCALEPACK (Otwinowski & Minor, 1997)'
_computing_data_collection 'COLLECT (Nonius, 2001)'
_computing_data_reduction DENZO/SCALEPACK
_computing_molecular_graphics 'CAMERON (Watkin <i>et al.</i>,  1996)'
_computing_publication_material CRYSTALS
_computing_structure_refinement 'CRYSTALS (Betteridge <i>et al.</i>,  2003)'
_computing_structure_solution 'SIR92 (Altomare <i>et al.</i>,  1994)'
_diffrn_ambient_temperature 150
_diffrn_measured_fraction_theta_full 0.991
_diffrn_measured_fraction_theta_max 0.991
_diffrn_measurement_device_type 'Nonius KappaCCD area-detector'
_diffrn_measurement_method \w
_diffrn_radiation_monochromator graphite
_diffrn_radiation_type 'Mo K\a'
_diffrn_radiation_wavelength 0.71073
_diffrn_reflns_av_R_equivalents 0.033
_diffrn_reflns_limit_h_max 8
_diffrn_reflns_limit_h_min -8
_diffrn_reflns_limit_k_max 12
_diffrn_reflns_limit_k_min -11
_diffrn_reflns_limit_l_max 20
_diffrn_reflns_limit_l_min -20
_diffrn_reflns_number 16941
_diffrn_reflns_theta_full 27.876
_diffrn_reflns_theta_max 27.876
_diffrn_reflns_theta_min 5.192
_diffrn_standards_number 0
_exptl_absorpt_coefficient_mu 0.124
_exptl_absorpt_correction_T_max 0.99
_exptl_absorpt_correction_T_min 0.77
_exptl_absorpt_correction_type multi-scan
_exptl_absorpt_process_details '(DENZO/SCALEPACK; Otwinowski & Minor, 1997)'
_exptl_crystal_colour colourless
_exptl_crystal_density_diffrn 1.411
_exptl_crystal_description plate
_exptl_crystal_F_000 424
_exptl_crystal_size_max 0.40
_exptl_crystal_size_mid 0.20
_exptl_crystal_size_min 0.05
_refine_diff_density_max 0.21
_refine_diff_density_min -0.19
_refine_ls_extinction_method none
_refine_ls_goodness_of_fit_ref 0.9386
_refine_ls_hydrogen_treatment constr
_refine_ls_matrix_type full
_refine_ls_number_parameters 118
_refine_ls_number_reflns 1281
_refine_ls_number_restraints 0
_refine_ls_R_factor_all 0.0335
_refine_ls_R_factor_gt 0.0285
_refine_ls_shift/su_max 0.000413
_refine_ls_structure_factor_coef Fsqd
_refine_ls_weighting_details
;
w = 1/[\s^2^(F^2^) + (0.04P)^2^ + 0.05P], where P=[max(Fo^2^,0) + 2Fc^2^]/3
;
_refine_ls_weighting_scheme calc
_refine_ls_wR_factor_all 0.0699
_refine_ls_wR_factor_gt 0.0686
_refine_ls_wR_factor_ref 0.0699
_reflns_number_gt 1130
_reflns_number_total 1281
_reflns_threshold_expression I>2\s(I)
_cod_data_source_file lh2460.cif
_cod_data_source_block I
_cod_database_code 2214793

loop_
_symmetry_equiv_pos_as_xyz
x,y,z
x+1/2,-y+1/2,-z
-x,y+1/2,-z+1/2
-x+1/2,-y,z+1/2

loop_
_atom_site_type_symbol
_atom_site_label
_atom_site_fract_x
_atom_site_fract_y
_atom_site_fract_z
_atom_site_U_iso_or_equiv
_atom_site_adp_type
_atom_site_occupancy
C C1 0.1831(2) 0.70084(17) 0.68249(9) 0.0173 Uani 1.0000
C C2 0.0572(2) 0.69771(18) 0.76683(10) 0.0182 Uani 1.0000
C C3 0.1773(3) 0.64940(16) 0.84777(10) 0.0196 Uani 1.0000
C C4 0.3820(3) 0.72664(18) 0.84970(9) 0.0234 Uani 1.0000
O O5 0.48881(17) 0.71799(13) 0.76859(7) 0.0222 Uani 1.0000
C C6 0.3753(3) 0.78939(18) 0.70095(9) 0.0197 Uani 1.0000
O O7 0.49686(19) 0.79546(14) 0.62744(7) 0.0264 Uani 1.0000
O O8 0.21668(19) 0.49496(12) 0.84320(7) 0.0220 Uani 1.0000
C C9 0.0617(3) 0.68310(19) 0.93123(10) 0.0283 Uani 1.0000
O O10 -0.11528(18) 0.60444(12) 0.75668(7) 0.0242 Uani 1.0000
O O11 0.07155(17) 0.78427(12) 0.61877(7) 0.0205 Uani 1.0000
C C12 0.2328(3) 0.55052(17) 0.64519(10) 0.0211 Uani 1.0000
O O13 0.7830(2) 0.61191(13) 0.54079(7) 0.0308 Uani 1.0000
H H21 0.0112 0.8015 0.7754 0.0215 Uiso 1.0000
H H41 0.3582 0.8305 0.8620 0.0282 Uiso 1.0000
H H42 0.4683 0.6809 0.8955 0.0274 Uiso 1.0000
H H61 0.3449 0.8938 0.7173 0.0222 Uiso 1.0000
H H91 0.1445 0.6504 0.9804 0.0431 Uiso 1.0000
H H92 -0.0729 0.6328 0.9307 0.0421 Uiso 1.0000
H H93 0.0428 0.7903 0.9370 0.0427 Uiso 1.0000
H H121 0.3029 0.5647 0.5891 0.0336 Uiso 1.0000
H H122 0.1090 0.4979 0.6372 0.0331 Uiso 1.0000
H H123 0.3215 0.4986 0.6854 0.0327 Uiso 1.0000
H H4 0.1094 0.4485 0.8453 0.0343 Uiso 1.0000
H H5 -0.0094 0.7306 0.5930 0.0335 Uiso 1.0000
H H10 0.5915 0.8600 0.6343 0.0414 Uiso 1.0000
H H13 -0.2163 0.6588 0.7550 0.0382 Uiso 1.0000
H H1 0.7733 0.6409 0.4873 0.0480 Uiso 1.0000
H H2 0.6683 0.6463 0.5609 0.0480 Uiso 1.0000

loop_
_atom_site_aniso_label
_atom_site_aniso_U_11
_atom_site_aniso_U_22
_atom_site_aniso_U_33
_atom_site_aniso_U_12
_atom_site_aniso_U_13
_atom_site_aniso_U_23
C1 0.0150(8) 0.0174(7) 0.0195(7) -0.0007(7) -0.0003(6) 0.0009(6)
C2 0.0139(8) 0.0182(7) 0.0226(7) 0.0018(7) 0.0017(6) 0.0002(6)
C3 0.0195(9) 0.0165(7) 0.0228(7) 0.0016(7) 0.0018(7) 0.0012(6)
C4 0.0241(9) 0.0251(7) 0.0210(7) -0.0025(8) -0.0020(7) -0.0021(6)
O5 0.0163(6) 0.0261(6) 0.0241(6) -0.0003(5) -0.0020(5) 0.0008(5)
C6 0.0172(8) 0.0208(7) 0.0211(7) -0.0018(8) 0.0006(7) 0.0011(6)
O7 0.0221(7) 0.0305(6) 0.0267(6) -0.0084(6) 0.0044(5) -0.0026(5)
O8 0.0179(6) 0.0165(5) 0.0315(6) 0.0026(5) -0.0010(6) 0.0023(4)
C9 0.0323(10) 0.0284(8) 0.0240(8) 0.0071(9) 0.0060(8) 0.0029(7)
O10 0.0130(5) 0.0237(6) 0.0358(6) -0.0013(5) 0.0010(5) 0.0034(5)
O11 0.0193(6) 0.0203(5) 0.0220(5) -0.0017(5) -0.0048(5) 0.0018(4)
C12 0.0200(8) 0.0191(7) 0.0241(7) -0.0010(7) 0.0021(7) -0.0029(6)
O13 0.0296(7) 0.0364(6) 0.0264(6) 0.0007(7) -0.0047(6) -0.0011(5)

loop_
_atom_type_symbol
_atom_type_scat_dispersion_real
_atom_type_scat_dispersion_imag
_atom_type_scat_source
C 0.0033 0.0016 'International Tables Vol C 4.2.6.8 and 6.1.1.4'
H 0.0000 0.0000 'International Tables Vol C 4.2.6.8 and 6.1.1.4'
O 0.0106 0.0060 'International Tables Vol C 4.2.6.8 and 6.1.1.4'

loop_
_geom_angle_atom_site_label_1
_geom_angle_atom_site_label_2
_geom_angle_atom_site_label_3
_geom_angle
_geom_angle_publ_flag
C2 C1 C6 107.29(12) no
C2 C1 O11 108.09(12) no
C6 C1 O11 105.50(11) no
C2 C1 C12 114.59(13) no
C6 C1 C12 111.73(13) no
O11 C1 C12 109.20(12) no
C1 C2 C3 114.35(12) no
C1 C2 O10 110.21(12) no
C3 C2 O10 108.96(12) no
C1 C2 H21 104.8 no
C3 C2 H21 108.6 no
O10 C2 H21 109.8 no
C2 C3 C4 109.68(12) no
C2 C3 O8 109.53(13) no
C4 C3 O8 107.33(13) no
C2 C3 C9 111.63(13) no
C4 C3 C9 109.34(13) no
O8 C3 C9 109.23(12) no
C3 C4 O5 113.00(12) no
C3 C4 H41 108.2 no
O5 C4 H41 107.4 no
C3 C4 H42 108.9 no
O5 C4 H42 108.3 no
H41 C4 H42 111.1 no
C4 O5 C6 110.58(12) no
C1 C6 O5 108.90(12) no
C1 C6 O7 110.24(12) no
O5 C6 O7 108.09(13) no
C1 C6 H61 112.6 no
O5 C6 H61 110.6 no
O7 C6 H61 106.3 no
C6 O7 H10 110.0 no
C3 O8 H4 110.5 no
C3 C9 H91 108.2 no
C3 C9 H92 110.1 no
H91 C9 H92 111.0 no
C3 C9 H93 109.7 no
H91 C9 H93 107.5 no
H92 C9 H93 110.2 no
C2 O10 H13 106.4 no
C1 O11 H5 109.9 no
C1 C12 H121 108.1 no
C1 C12 H122 108.7 no
H121 C12 H122 110.6 no
C1 C12 H123 109.2 no
H121 C12 H123 109.9 no
H122 C12 H123 110.3 no
H1 O13 H2 99.4 no

loop_
_geom_bond_atom_site_label_1
_geom_bond_atom_site_label_2
_geom_bond_distance
_geom_bond_publ_flag
C1 C2 1.539(2) no
C1 C6 1.526(2) no
C1 O11 1.4418(17) no
C1 C12 1.523(2) no
C2 C3 1.539(2) no
C2 O10 1.4261(19) no
C2 H21 1.003 no
C3 C4 1.519(2) no
C3 O8 1.4355(18) no
C3 C9 1.524(2) no
C4 O5 1.4343(18) no
C4 H41 0.980 no
C4 H42 0.996 no
O5 C6 1.4371(18) no
C6 O7 1.3861(17) no
C6 H61 1.006 no
O7 H10 0.863 no
O8 H4 0.823 no
C9 H91 0.979 no
C9 H92 0.996 no
C9 H93 0.990 no
O10 H13 0.829 no
O11 H5 0.825 no
C12 H121 0.987 no
C12 H122 0.952 no
C12 H123 0.974 no
O13 H1 0.867 no
O13 H2 0.873 no

loop_
_geom_hbond_atom_site_label_D
_geom_hbond_atom_site_label_H
_geom_hbond_atom_site_label_A
_geom_hbond_site_symmetry_A
_geom_hbond_distance_DH
_geom_hbond_distance_HA
_geom_hbond_distance_DA
_geom_hbond_angle_DHA
_geom_hbond_publ_flag
O8 H4 O11 3_546 0.82 1.99 2.762(2) 155 yes
O11 H5 O13 1_455 0.83 1.92 2.741(2) 175 yes
O7 H10 O8 3_656 0.86 1.80 2.658(2) 176 yes
O10 H13 O5 1_455 0.83 2.02 2.806(2) 157 yes
O13 H2 O7 . 0.87 2.04 2.850(2) 153 yes
O13 H1 O7 2_566 0.87 2.37 3.065(2) 138 yes
O13 H1 O11 2_566 0.87 2.21 2.976(2) 147 yes

loop_
_cod_related_entry_id
_cod_related_entry_database
_cod_related_entry_code
1 ChemSpider 21184538
